data_2238401
loop_
_publ_author_name
'Meister, Anne C.'
'Lang, Mathias'
'Nieger, Martin'
'Br\"ase, Stefan'

_publ_section_title
;
 4-(2-Hydroxyethoxy)phenol
;
_journal_coeditor_code MW2112
_journal_issue 8
_journal_name_full 'Acta Crystallographica Section E'
_journal_page_first o1303
_journal_page_last o1304
_journal_paper_doi 10.1107/S1600536813019818
_journal_volume 69
_journal_year 2013
_chemical_formula_iupac 'C8 H10 O3'
_chemical_formula_moiety 'C8 H10 O3'
_chemical_formula_sum 'C8 H10 O3'
_chemical_formula_weight 154.16
_chemical_name_systematic
;
4-(2-Hydroxyethoxy)phenol
;
_space_group_IT_number 2
_symmetry_cell_setting triclinic
_symmetry_space_group_name_Hall '-P 1'
_symmetry_space_group_name_H-M 'P -1'
_atom_sites_solution_hydrogens geom
_atom_sites_solution_primary direct
_atom_sites_solution_secondary difmap
_audit_creation_method SHELXL97
_cell_angle_alpha 83.916(8)
_cell_angle_beta 86.470(9)
_cell_angle_gamma 77.124(8)
_cell_formula_units_Z 8
_cell_length_a 10.0388(10)
_cell_length_b 10.2425(8)
_cell_length_c 15.0692(11)
_cell_measurement_reflns_used 109
_cell_measurement_temperature 123(2)
_cell_measurement_theta_max 25
_cell_measurement_theta_min 1
_cell_volume 1500.8(2)
_computing_cell_refinement 'EVALCCD (Duisenberg <i>et al.</i>, 2003)'
_computing_data_collection 'COLLECT (Nonius, 1999)'
_computing_data_reduction 'EVALCCD (Duisenberg <i>et al.</i>, 2003)'
_computing_molecular_graphics 'SHELXTL (Sheldrick, 2008)'
_computing_publication_material
;
SHELXL97 (Sheldrick, 2008) and publCIF (Westrip, 2010)
;
_computing_structure_refinement 'SHELXL97 (Sheldrick, 2008)'
_computing_structure_solution 'SHELXS97 (Sheldrick, 2008)'
_diffrn_ambient_temperature 123(2)
_diffrn_measured_fraction_theta_full 0.997
_diffrn_measured_fraction_theta_max 0.997
_diffrn_measurement_device_type 'Bruker Nonius KappaCCD'
_diffrn_measurement_method 'rotation in \f and \w, 2\%'
_diffrn_radiation_monochromator graphite
_diffrn_radiation_source 'fine-focus sealed tube'
_diffrn_radiation_type MoK\a
_diffrn_radiation_wavelength 0.71073
_diffrn_reflns_av_R_equivalents 0.0579
_diffrn_reflns_av_sigmaI/netI 0.0720
_diffrn_reflns_limit_h_max 11
_diffrn_reflns_limit_h_min -11
_diffrn_reflns_limit_k_max 12
_diffrn_reflns_limit_k_min -12
_diffrn_reflns_limit_l_max 17
_diffrn_reflns_limit_l_min -17
_diffrn_reflns_number 17940
_diffrn_reflns_theta_full 25.03
_diffrn_reflns_theta_max 25.03
_diffrn_reflns_theta_min 3.05
_exptl_absorpt_coefficient_mu 0.104
_exptl_absorpt_correction_T_max 0.9970
_exptl_absorpt_correction_T_min 0.9098
_exptl_absorpt_correction_type multi-scan
_exptl_absorpt_process_details '(SADABS; Sheldrick, 2003)'
_exptl_crystal_colour colourless
_exptl_crystal_density_diffrn 1.365
_exptl_crystal_density_method 'not measured'
_exptl_crystal_description plate
_exptl_crystal_F_000 656
_exptl_crystal_size_max 0.16
_exptl_crystal_size_mid 0.08
_exptl_crystal_size_min 0.04
_refine_diff_density_max 0.206
_refine_diff_density_min -0.273
_refine_ls_extinction_method none
_refine_ls_goodness_of_fit_ref 1.020
_refine_ls_hydrogen_treatment mixed
_refine_ls_matrix_type full
_refine_ls_number_parameters 421
_refine_ls_number_reflns 5282
_refine_ls_number_restraints 48
_refine_ls_restrained_S_all 1.016
_refine_ls_R_factor_all 0.1063
_refine_ls_R_factor_gt 0.0507
_refine_ls_shift/su_max 0.000
_refine_ls_shift/su_mean 0.000
_refine_ls_structure_factor_coef Fsqd
_refine_ls_weighting_details 'calc w = 1/[\s^2^(Fo^2^)+(0.0433P)^2^+0.2157P] where P=(Fo^2^+2Fc^2^)/3'
_refine_ls_weighting_scheme calc
_refine_ls_wR_factor_gt 0.0930
_refine_ls_wR_factor_ref 0.1097
_reflns_number_gt 3204
_reflns_number_total 5282
_reflns_threshold_expression I>2\s(I)
_cod_data_source_file mw2112.cif
_cod_data_source_block I
_cod_database_code 2238401
_cod_database_fobs_code 2238401

loop_
_symmetry_equiv_pos_as_xyz
'x, y, z'
'-x, -y, -z'

loop_
_atom_site_type_symbol
_atom_site_label
_atom_site_fract_x
_atom_site_fract_y
_atom_site_fract_z
_atom_site_U_iso_or_equiv
_atom_site_adp_type
_atom_site_calc_flag
_atom_site_refinement_flags
_atom_site_occupancy
_atom_site_symmetry_multiplicity
O O1A 0.18232(16) 0.52473(17) 0.64327(11) 0.0282(4) Uani d D 1 1
H H1A 0.216(2) 0.551(2) 0.6858(11) 0.042 Uiso d D 1 1
C C2A 0.1518(2) 0.3973(2) 0.67249(16) 0.0259(6) Uani d D 1 1
H H2A1 0.2346 0.3354 0.6968 0.031 Uiso calc R 1 1
H H2A2 0.1242 0.3581 0.6211 0.031 Uiso calc R 1 1
C C3A 0.0380(2) 0.4116(2) 0.74358(16) 0.0203(6) Uani d . 1 1
H H3A1 0.0568 0.4653 0.7904 0.024 Uiso calc R 1 1
H H3A2 -0.0503 0.4569 0.7172 0.024 Uiso calc R 1 1
O O4A 0.03354(14) 0.27818(15) 0.78052(10) 0.0209(4) Uani d . 1 1
C C5A -0.0668(2) 0.2645(2) 0.84542(15) 0.0163(5) Uani d . 1 1
C C6A -0.1655(2) 0.3708(2) 0.87354(15) 0.0193(6) Uani d . 1 1
H H6A -0.1661 0.4602 0.8488 0.023 Uiso calc R 1 1
C C7A -0.2637(2) 0.3459(2) 0.93823(16) 0.0208(6) Uani d . 1 1
H H7A -0.3316 0.4186 0.9578 0.025 Uiso calc R 1 1
C C8A -0.2632(2) 0.2165(2) 0.97428(16) 0.0207(6) Uani d D 1 1
O O8A -0.36470(16) 0.19848(17) 1.03765(12) 0.0330(5) Uani d D 1 1
H H8A -0.338(2) 0.1330(19) 1.0753(13) 0.050 Uiso d D 1 1
C C9A -0.1640(2) 0.1099(2) 0.94606(16) 0.0207(6) Uani d . 1 1
H H9A -0.1636 0.0206 0.9709 0.025 Uiso calc R 1 1
C C10A -0.0659(2) 0.1338(2) 0.88185(15) 0.0188(6) Uani d . 1 1
H H10A 0.0022 0.0609 0.8626 0.023 Uiso calc R 1 1
O O1B 0.31123(17) -0.00352(17) 0.83922(11) 0.0301(4) Uani d D 1 1
H H1B 0.279(2) 0.009(2) 0.7885(9) 0.045 Uiso d D 1 1
C C2B 0.3478(2) 0.1151(2) 0.86098(16) 0.0226(6) Uani d D 1 1
H H2B1 0.3557 0.1102 0.9265 0.027 Uiso calc R 1 1
H H2B2 0.2740 0.1937 0.8434 0.027 Uiso calc R 1 1
C C3B 0.4795(2) 0.1358(2) 0.81603(15) 0.0214(6) Uani d . 1 1
H H3B1 0.5118 0.2062 0.8435 0.026 Uiso calc R 1 1
H H3B2 0.5502 0.0513 0.8230 0.026 Uiso calc R 1 1
O O4B 0.45661(14) 0.17600(15) 0.72330(10) 0.0218(4) Uani d . 1 1
C C5B 0.5635(2) 0.2121(2) 0.67196(15) 0.0177(5) Uani d . 1 1
C C6B 0.5347(2) 0.2712(2) 0.58594(15) 0.0191(6) Uani d . 1 1
H H6B 0.4449 0.2840 0.5651 0.023 Uiso calc R 1 1
C C7B 0.6359(2) 0.3114(2) 0.53055(16) 0.0199(6) Uani d . 1 1
H H7B 0.6156 0.3520 0.4719 0.024 Uiso calc R 1 1
C C8B 0.7674(2) 0.2924(2) 0.56081(15) 0.0175(5) Uani d D 1 1
O O8B 0.87364(15) 0.33208(16) 0.50961(11) 0.0225(4) Uani d D 1 1
H H8B 0.8447(19) 0.377(2) 0.4622(10) 0.034 Uiso d D 1 1
C C9B 0.7968(2) 0.2323(2) 0.64565(16) 0.0207(6) Uani d . 1 1
H H9B 0.8870 0.2189 0.6660 0.025 Uiso calc R 1 1
C C10B 0.6956(2) 0.1913(2) 0.70164(15) 0.0191(6) Uani d . 1 1
H H10B 0.7166 0.1493 0.7599 0.023 Uiso calc R 1 1
O O1C 0.73642(15) 0.41867(16) 0.20251(11) 0.0263(4) Uani d D 1 1
H H1C 0.7721(19) 0.3400(12) 0.1917(16) 0.040 Uiso d D 1 1
C C2C 0.5993(2) 0.4495(3) 0.17389(16) 0.0269(6) Uani d D 1 1
H H2C1 0.5892 0.3843 0.1321 0.032 Uiso calc R 1 1
H H2C2 0.5800 0.5404 0.1412 0.032 Uiso calc R 1 1
C C3C 0.4975(2) 0.4452(2) 0.25053(16) 0.0228(6) Uani d . 1 1
H H3C1 0.5111 0.5047 0.2953 0.027 Uiso calc R 1 1
H H3C2 0.4033 0.4765 0.2291 0.027 Uiso calc R 1 1
O O4C 0.51734(14) 0.30920(15) 0.28973(10) 0.0213(4) Uani d . 1 1
C C5C 0.4156(2) 0.2782(2) 0.34923(15) 0.0177(5) Uani d . 1 1
C C6C 0.3025(2) 0.3728(2) 0.37613(15) 0.0186(6) Uani d . 1 1
H H6C 0.2935 0.4653 0.3560 0.022 Uiso calc R 1 1
C C7C 0.2028(2) 0.3308(2) 0.43256(15) 0.0188(6) Uani d . 1 1
H H7C 0.1246 0.3950 0.4505 0.023 Uiso calc R 1 1
C C8C 0.2159(2) 0.1967(2) 0.46305(15) 0.0182(6) Uani d D 1 1
O O8C 0.11772(15) 0.15193(16) 0.51912(11) 0.0246(4) Uani d D 1 1
H H8C 0.0441(13) 0.2101(17) 0.5174(15) 0.037 Uiso d D 1 1
C C9C 0.3306(2) 0.1033(2) 0.43747(15) 0.0202(6) Uani d . 1 1
H H9C 0.3405 0.0112 0.4590 0.024 Uiso calc R 1 1
C C10C 0.4306(2) 0.1434(2) 0.38082(15) 0.0199(6) Uani d . 1 1
H H10C 0.5092 0.0792 0.3636 0.024 Uiso calc R 1 1
O O1D 0.80068(17) 0.00017(16) 0.32015(11) 0.0271(4) Uani d D 1 1
H H1D 0.826(2) -0.0651(14) 0.3584(12) 0.041 Uiso d D 1 1
C C2D 0.8360(2) 0.1160(2) 0.34876(16) 0.0207(6) Uani d D 1 1
H H2D1 0.8426 0.1046 0.4145 0.025 Uiso calc R 1 1
H H2D2 0.7626 0.1959 0.3333 0.025 Uiso calc R 1 1
C C3D 0.9696(2) 0.1395(2) 0.30650(15) 0.0207(6) Uani d . 1 1
H H3D1 1.0007 0.2075 0.3373 0.025 Uiso calc R 1 1
H H3D2 1.0403 0.0548 0.3121 0.025 Uiso calc R 1 1
O O4D 0.95064(14) 0.18600(15) 0.21384(10) 0.0201(4) Uani d . 1 1
C C5D 1.0629(2) 0.2190(2) 0.16558(15) 0.0175(5) Uani d . 1 1
C C6D 1.0385(2) 0.2832(2) 0.08097(15) 0.0209(6) Uani d . 1 1
H H6D 0.9484 0.3029 0.0596 0.025 Uiso calc R 1 1
C C7D 1.1431(2) 0.3191(2) 0.02700(16) 0.0223(6) Uani d . 1 1
H H7D 1.1251 0.3631 -0.0311 0.027 Uiso calc R 1 1
C C8D 1.2757(2) 0.2905(2) 0.05823(15) 0.0176(5) Uani d D 1 1
O O8D 1.37587(15) 0.32883(16) 0.00195(11) 0.0257(4) Uani d D 1 1
H H8D 1.4524(11) 0.288(2) 0.0213(14) 0.039 Uiso d D 1 1
C C9D 1.2997(2) 0.2284(2) 0.14293(15) 0.0191(6) Uani d . 1 1
H H9D 1.3896 0.2098 0.1646 0.023 Uiso calc R 1 1
C C10D 1.1939(2) 0.1924(2) 0.19739(16) 0.0206(6) Uani d . 1 1
H H10D 1.2114 0.1499 0.2560 0.025 Uiso calc R 1 1

loop_
_atom_site_aniso_label
_atom_site_aniso_U_11
_atom_site_aniso_U_22
_atom_site_aniso_U_33
_atom_site_aniso_U_12
_atom_site_aniso_U_13
_atom_site_aniso_U_23
O1A 0.0300(10) 0.0323(10) 0.0228(11) -0.0131(8) -0.0012(8) 0.0089(8)
C2A 0.0302(14) 0.0234(14) 0.0219(15) -0.0051(11) 0.0016(11) 0.0046(11)
C3A 0.0208(13) 0.0185(13) 0.0206(14) -0.0037(10) -0.0015(10) 0.0024(11)
O4A 0.0198(9) 0.0179(9) 0.0233(10) -0.0031(7) 0.0032(7) 0.0018(7)
C5A 0.0132(12) 0.0233(14) 0.0131(14) -0.0055(10) -0.0020(10) -0.0005(11)
C6A 0.0186(12) 0.0178(13) 0.0212(15) -0.0036(10) -0.0059(11) 0.0022(11)
C7A 0.0155(12) 0.0214(13) 0.0235(15) 0.0000(10) -0.0027(11) -0.0006(11)
C8A 0.0148(12) 0.0262(14) 0.0196(14) -0.0042(11) 0.0008(10) 0.0041(11)
O8A 0.0236(9) 0.0325(11) 0.0343(12) 0.0017(8) 0.0085(8) 0.0140(8)
C9A 0.0217(13) 0.0180(13) 0.0223(15) -0.0060(11) -0.0043(11) 0.0036(11)
C10A 0.0164(12) 0.0175(13) 0.0211(15) -0.0003(10) -0.0029(10) -0.0018(11)
O1B 0.0397(10) 0.0335(10) 0.0218(11) -0.0192(8) -0.0083(8) 0.0046(8)
C2B 0.0277(14) 0.0236(14) 0.0178(14) -0.0088(11) -0.0004(11) -0.0008(11)
C3B 0.0244(13) 0.0253(14) 0.0130(14) -0.0039(11) -0.0005(10) 0.0015(11)
O4B 0.0172(8) 0.0294(9) 0.0177(10) -0.0054(7) 0.0008(7) 0.0025(8)
C5B 0.0191(12) 0.0172(12) 0.0171(14) -0.0043(10) 0.0032(10) -0.0048(10)
C6B 0.0160(12) 0.0190(13) 0.0214(15) -0.0007(10) -0.0036(11) -0.0025(11)
C7B 0.0215(13) 0.0210(13) 0.0159(14) -0.0025(11) -0.0021(11) 0.0007(11)
C8B 0.0169(12) 0.0164(12) 0.0201(15) -0.0056(10) 0.0019(11) -0.0037(10)
O8B 0.0196(9) 0.0256(10) 0.0202(10) -0.0041(7) -0.0007(7) 0.0066(8)
C9B 0.0159(12) 0.0194(13) 0.0257(16) -0.0004(10) -0.0036(11) -0.0026(11)
C10B 0.0221(13) 0.0210(13) 0.0132(14) -0.0044(11) -0.0021(10) 0.0021(10)
O1C 0.0190(9) 0.0250(10) 0.0335(11) -0.0036(8) 0.0029(7) -0.0008(8)
C2C 0.0246(14) 0.0344(15) 0.0221(15) -0.0097(12) -0.0024(11) 0.0032(12)
C3C 0.0200(13) 0.0184(13) 0.0279(15) -0.0028(11) -0.0039(11) 0.0068(11)
O4C 0.0173(8) 0.0208(9) 0.0245(10) -0.0045(7) 0.0030(7) 0.0017(7)
C5C 0.0174(12) 0.0211(13) 0.0158(14) -0.0058(10) -0.0043(10) -0.0015(10)
C6C 0.0210(13) 0.0160(13) 0.0187(14) -0.0038(10) -0.0019(11) -0.0004(10)
C7C 0.0160(12) 0.0210(13) 0.0179(14) 0.0002(10) -0.0010(10) -0.0036(11)
C8C 0.0174(12) 0.0225(13) 0.0153(14) -0.0064(11) -0.0020(10) 0.0010(11)
O8C 0.0187(9) 0.0259(10) 0.0253(10) -0.0011(7) 0.0024(8) 0.0058(8)
C9C 0.0212(13) 0.0164(13) 0.0218(15) -0.0026(10) -0.0045(11) 0.0025(11)
C10C 0.0168(12) 0.0200(13) 0.0214(15) 0.0002(10) -0.0033(10) -0.0029(11)
O1D 0.0384(10) 0.0211(9) 0.0242(11) -0.0129(8) -0.0085(8) 0.0046(8)
C2D 0.0239(13) 0.0176(13) 0.0206(14) -0.0040(10) -0.0029(11) -0.0012(11)
C3D 0.0206(13) 0.0225(13) 0.0186(15) -0.0040(11) -0.0031(10) 0.0002(11)
O4D 0.0160(8) 0.0276(9) 0.0160(10) -0.0046(7) -0.0014(7) 0.0013(7)
C5D 0.0186(12) 0.0168(12) 0.0183(14) -0.0051(10) -0.0008(10) -0.0037(11)
C6D 0.0141(12) 0.0253(14) 0.0218(15) -0.0008(11) -0.0031(11) -0.0021(11)
C7D 0.0247(13) 0.0247(14) 0.0164(14) -0.0038(11) -0.0025(11) 0.0012(11)
C8D 0.0175(12) 0.0164(12) 0.0177(14) -0.0021(10) 0.0036(10) -0.0021(10)
O8D 0.0192(9) 0.0295(10) 0.0271(11) -0.0056(8) -0.0005(8) 0.0027(8)
C9D 0.0145(12) 0.0203(13) 0.0222(15) -0.0023(10) -0.0017(10) -0.0037(11)
C10D 0.0198(13) 0.0226(13) 0.0193(15) -0.0037(11) -0.0042(11) -0.0014(11)

loop_
_atom_type_symbol
_atom_type_description
_atom_type_scat_dispersion_real
_atom_type_scat_dispersion_imag
_atom_type_scat_source
C C 0.0033 0.0016 'International Tables Vol C Tables 4.2.6.8 and 6.1.1.4'
H H 0.0000 0.0000 'International Tables Vol C Tables 4.2.6.8 and 6.1.1.4'
O O 0.0106 0.0060 'International Tables Vol C Tables 4.2.6.8 and 6.1.1.4'

loop_
_geom_angle_atom_site_label_1
_geom_angle_atom_site_label_2
_geom_angle_atom_site_label_3
_geom_angle
C2A O1A H1A 108.1(14)
O1A C2A C3A 110.68(19)
O1A C2A H2A1 109.5
C3A C2A H2A1 109.5
O1A C2A H2A2 109.5
C3A C2A H2A2 109.5
H2A1 C2A H2A2 108.1
O4A C3A C2A 106.28(18)
O4A C3A H3A1 110.5
C2A C3A H3A1 110.5
O4A C3A H3A2 110.5
C2A C3A H3A2 110.5
H3A1 C3A H3A2 108.7
C5A O4A C3A 117.24(17)
O4A C5A C6A 124.0(2)
O4A C5A C10A 115.83(19)
C6A C5A C10A 120.2(2)
C5A C6A C7A 119.5(2)
C5A C6A H6A 120.3
C7A C6A H6A 120.3
C8A C7A C6A 120.5(2)
C8A C7A H7A 119.8
C6A C7A H7A 119.8
C7A C8A O8A 117.6(2)
C7A C8A C9A 120.0(2)
O8A C8A C9A 122.4(2)
C8A O8A H8A 111.9(15)
C10A C9A C8A 119.9(2)
C10A C9A H9A 120.0
C8A C9A H9A 120.0
C9A C10A C5A 120.0(2)
C9A C10A H10A 120.0
C5A C10A H10A 120.0
C2B O1B H1B 110.2(14)
O1B C2B C3B 112.92(19)
O1B C2B H2B1 109.0
C3B C2B H2B1 109.0
O1B C2B H2B2 109.0
C3B C2B H2B2 109.0
H2B1 C2B H2B2 107.8
O4B C3B C2B 108.39(18)
O4B C3B H3B1 110.0
C2B C3B H3B1 110.0
O4B C3B H3B2 110.0
C2B C3B H3B2 110.0
H3B1 C3B H3B2 108.4
C5B O4B C3B 117.01(17)
O4B C5B C10B 123.5(2)
O4B C5B C6B 116.82(19)
C10B C5B C6B 119.6(2)
C7B C6B C5B 120.4(2)
C7B C6B H6B 119.8
C5B C6B H6B 119.8
C6B C7B C8B 119.9(2)
C6B C7B H7B 120.1
C8B C7B H7B 120.1
C9B C8B O8B 116.93(19)
C9B C8B C7B 119.9(2)
O8B C8B C7B 123.1(2)
C8B O8B H8B 110.6(13)
C8B C9B C10B 120.5(2)
C8B C9B H9B 119.7
C10B C9B H9B 119.7
C9B C10B C5B 119.6(2)
C9B C10B H10B 120.2
C5B C10B H10B 120.2
C2C O1C H1C 108.1(14)
O1C C2C C3C 112.20(19)
O1C C2C H2C1 109.2
C3C C2C H2C1 109.2
O1C C2C H2C2 109.2
C3C C2C H2C2 109.2
H2C1 C2C H2C2 107.9
O4C C3C C2C 107.90(19)
O4C C3C H3C1 110.1
C2C C3C H3C1 110.1
O4C C3C H3C2 110.1
C2C C3C H3C2 110.1
H3C1 C3C H3C2 108.4
C5C O4C C3C 116.79(17)
O4C C5C C6C 123.7(2)
O4C C5C C10C 116.1(2)
C6C C5C C10C 120.3(2)
C7C C6C C5C 119.3(2)
C7C C6C H6C 120.3
C5C C6C H6C 120.3
C8C C7C C6C 120.7(2)
C8C C7C H7C 119.7
C6C C7C H7C 119.7
C7C C8C O8C 121.9(2)
C7C C8C C9C 119.6(2)
O8C C8C C9C 118.4(2)
C8C O8C H8C 109.9(13)
C10C C9C C8C 120.4(2)
C10C C9C H9C 119.8
C8C C9C H9C 119.8
C9C C10C C5C 119.7(2)
C9C C10C H10C 120.2
C5C C10C H10C 120.2
C2D O1D H1D 108.4(14)
O1D C2D C3D 112.26(19)
O1D C2D H2D1 109.2
C3D C2D H2D1 109.2
O1D C2D H2D2 109.2
C3D C2D H2D2 109.2
H2D1 C2D H2D2 107.9
O4D C3D C2D 109.02(18)
O4D C3D H3D1 109.9
C2D C3D H3D1 109.9
O4D C3D H3D2 109.9
C2D C3D H3D2 109.9
H3D1 C3D H3D2 108.3
C5D O4D C3D 116.55(16)
C6D C5D C10D 119.6(2)
C6D C5D O4D 116.18(19)
C10D C5D O4D 124.3(2)
C7D C6D C5D 120.9(2)
C7D C6D H6D 119.5
C5D C6D H6D 119.5
C6D C7D C8D 119.7(2)
C6D C7D H7D 120.2
C8D C7D H7D 120.2
O8D C8D C9D 123.2(2)
O8D C8D C7D 117.3(2)
C9D C8D C7D 119.4(2)
C8D O8D H8D 108.3(13)
C8D C9D C10D 120.8(2)
C8D C9D H9D 119.6
C10D C9D H9D 119.6
C5D C10D C9D 119.6(2)
C5D C10D H10D 120.2
C9D C10D H10D 120.2

loop_
_geom_bond_atom_site_label_1
_geom_bond_atom_site_label_2
_geom_bond_distance
O1A C2A 1.425(3)
O1A H1A 0.840(9)
C2A C3A 1.511(3)
C2A H2A1 0.9900
C2A H2A2 0.9900
C3A O4A 1.429(3)
C3A H3A1 0.9900
C3A H3A2 0.9900
O4A C5A 1.379(3)
C5A C6A 1.383(3)
C5A C10A 1.391(3)
C6A C7A 1.388(3)
C6A H6A 0.9500
C7A C8A 1.377(3)
C7A H7A 0.9500
C8A O8A 1.382(3)
C8A C9A 1.388(3)
O8A H8A 0.838(9)
C9A C10A 1.381(3)
C9A H9A 0.9500
C10A H10A 0.9500
O1B C2B 1.420(3)
O1B H1B 0.836(9)
C2B C3B 1.495(3)
C2B H2B1 0.9900
C2B H2B2 0.9900
C3B O4B 1.432(3)
C3B H3B1 0.9900
C3B H3B2 0.9900
O4B C5B 1.379(3)
C5B C10B 1.390(3)
C5B C6B 1.390(3)
C6B C7B 1.381(3)
C6B H6B 0.9500
C7B C8B 1.389(3)
C7B H7B 0.9500
C8B C9B 1.378(3)
C8B O8B 1.387(3)
O8B H8B 0.839(8)
C9B C10B 1.389(3)
C9B H9B 0.9500
C10B H10B 0.9500
O1C C2C 1.425(3)
O1C H1C 0.835(9)
C2C C3C 1.498(3)
C2C H2C1 0.9900
C2C H2C2 0.9900
C3C O4C 1.431(3)
C3C H3C1 0.9900
C3C H3C2 0.9900
O4C C5C 1.385(3)
C5C C6C 1.389(3)
C5C C10C 1.390(3)
C6C C7C 1.385(3)
C6C H6C 0.9500
C7C C8C 1.382(3)
C7C H7C 0.9500
C8C O8C 1.382(3)
C8C C9C 1.387(3)
O8C H8C 0.840(9)
C9C C10C 1.382(3)
C9C H9C 0.9500
C10C H10C 0.9500
O1D C2D 1.426(3)
O1D H1D 0.840(9)
C2D C3D 1.506(3)
C2D H2D1 0.9900
C2D H2D2 0.9900
C3D O4D 1.437(3)
C3D H3D1 0.9900
C3D H3D2 0.9900
O4D C5D 1.389(3)
C5D C6D 1.381(3)
C5D C10D 1.387(3)
C6D C7D 1.379(3)
C6D H6D 0.9500
C7D C8D 1.398(3)
C7D H7D 0.9500
C8D O8D 1.373(3)
C8D C9D 1.374(3)
O8D H8D 0.841(9)
C9D C10D 1.393(3)
C9D H9D 0.9500
C10D H10D 0.9500

loop_
_geom_hbond_atom_site_label_D
_geom_hbond_atom_site_label_H
_geom_hbond_atom_site_label_A
_geom_hbond_site_symmetry_A
_geom_hbond_distance_DH
_geom_hbond_distance_HA
_geom_hbond_distance_DA
_geom_hbond_angle_DHA
O1A H1A O1C 2_666 0.840(9) 1.851(11) 2.671(2) 165(2)
O8A H8A O1B 2_557 0.838(9) 1.735(9) 2.565(2) 170(2)
O1B H1B O1D 2_656 0.836(9) 1.884(9) 2.707(2) 168(2)
O8B H8B O1A 2_666 0.839(8) 1.789(9) 2.617(2) 169(2)
O1C H1C O4D . 0.835(9) 2.124(13) 2.830(2) 142.1(18)
O8C H8C O8B 1_455 0.840(9) 1.882(9) 2.721(2) 176(2)
O1D H1D O8C 2_656 0.840(9) 2.018(13) 2.800(2) 155(2)
O8D H8D O8A 1_754 0.841(9) 1.879(9) 2.707(2) 167(2)
C2A H2A1 O4B . 0.99 2.48 3.452(3) 168
C2B H2B2 O4A . 0.99 2.58 3.450(3) 147
C2C H2C1 O8A 1_654 0.99 2.44 3.402(3) 163
C9B H9B O4A 1_655 0.95 2.54 3.361(3) 145
C2C H2C2 O8D 2_765 0.99 2.49 3.337(3) 144
C2D H2D2 O4C . 0.99 2.57 3.478(3) 152

loop_
_geom_torsion_atom_site_label_1
_geom_torsion_atom_site_label_2
_geom_torsion_atom_site_label_3
_geom_torsion_atom_site_label_4
_geom_torsion
_geom_torsion_publ_flag
O1A C2A C3A O4A -168.89(17) y
C2A C3A O4A C5A -177.71(18) n
C3A O4A C5A C6A 2.9(3) n
C3A O4A C5A C10A -178.20(19) n
O4A C5A C6A C7A 178.77(19) n
C10A C5A C6A C7A -0.1(3) n
C5A C6A C7A C8A 0.0(3) n
C6A C7A C8A O8A -179.3(2) n
C6A C7A C8A C9A 0.1(3) n
C7A C8A C9A C10A 0.0(3) n
O8A C8A C9A C10A 179.3(2) n
C8A C9A C10A C5A -0.1(3) n
O4A C5A C10A C9A -178.77(19) n
C6A C5A C10A C9A 0.2(3) n
O1B C2B C3B O4B 72.9(2) y
C2B C3B O4B C5B 174.15(18) n
C3B O4B C5B C10B 10.5(3) n
C3B O4B C5B C6B -170.01(19) n
O4B C5B C6B C7B 179.37(19) n
C10B C5B C6B C7B -1.1(3) n
C5B C6B C7B C8B 0.2(3) n
C6B C7B C8B C9B 0.6(3) n
C6B C7B C8B O8B -178.9(2) n
O8B C8B C9B C10B 179.1(2) n
C7B C8B C9B C10B -0.4(3) n
C8B C9B C10B C5B -0.5(3) n
O4B C5B C10B C9B -179.2(2) n
C6B C5B C10B C9B 1.3(3) n
O1C C2C C3C O4C -65.8(2) y
C2C C3C O4C C5C -166.76(18) n
C3C O4C C5C C6C -4.2(3) n
C3C O4C C5C C10C 174.66(19) n
O4C C5C C6C C7C 176.9(2) n
C10C C5C C6C C7C -1.9(3) n
C5C C6C C7C C8C 0.8(3) n
C6C C7C C8C O8C -179.7(2) n
C6C C7C C8C C9C 0.6(3) n
C7C C8C C9C C10C -0.9(3) n
O8C C8C C9C C10C 179.4(2) n
C8C C9C C10C C5C -0.2(3) n
O4C C5C C10C C9C -177.3(2) n
C6C C5C C10C C9C 1.6(3) n
O1D C2D C3D O4D 71.8(2) y
C2D C3D O4D C5D 176.98(18) n
C3D O4D C5D C6D -170.15(19) n
C3D O4D C5D C10D 9.3(3) n
C10D C5D C6D C7D 1.2(3) n
O4D C5D C6D C7D -179.3(2) n
C5D C6D C7D C8D -0.1(3) n
C6D C7D C8D O8D -179.8(2) n
C6D C7D C8D C9D -0.8(3) n
O8D C8D C9D C10D 179.6(2) n
C7D C8D C9D C10D 0.7(3) n
C6D C5D C10D C9D -1.3(3) n
O4D C5D C10D C9D 179.2(2) n
C8D C9D C10D C5D 0.3(3) n
